data_2311146
loop_
_publ_author_name
'Thiruvalluvar, A.'
'Yamuna, E.'
'Archana, R.'
'Rajendra Prasad, K. J.'
'Butcher, R. J.'

_publ_section_title
;
 10-Methyl-2-oxo-4-phenyl-2,11-di-hydro-pyrano[2,3-a]carbazole-3-carbo-nitrile.
;
_journal_coeditor_code SJ5318
_journal_issue 'Pt 6'
_journal_name_full 'Acta crystallographica. Section E, Structure reports online'
_journal_page_first o831
_journal_paper_doi 10.1107/S1600536813011823
_journal_volume 69
_journal_year 2013
_chemical_formula_iupac 'C23 H14 N2 O2'
_chemical_formula_moiety 'C23 H14 N2 O2'
_chemical_formula_structural 'C23 H14 N2 O2'
_chemical_formula_sum 'C23 H14 N2 O2'
_chemical_formula_weight 350.36
_chemical_melting_point 573
_chemical_name_common carbazole
_chemical_name_systematic 10-Methyl-2-oxo-4-phenyl-2,11-dihydropyrano[2,3-<i>a</i>]carbazole-3-carbonitrile
_space_group_IT_number 14
_space_group_name_Hall '-P 2yn'
_space_group_name_H-M_alt 'P 1 21/n 1'
_symmetry_cell_setting monoclinic
_symmetry_space_group_name_Hall '-P 2yn'
_symmetry_space_group_name_H-M 'P 1 21/n 1'
_atom_sites_solution_hydrogens mixed
_atom_sites_solution_primary direct
_atom_sites_solution_secondary difmap
_cell_angle_alpha 90
_cell_angle_beta 98.133(2)
_cell_angle_gamma 90
_cell_formula_units_Z 4
_cell_length_a 7.86590(10)
_cell_length_b 8.51510(10)
_cell_length_c 25.1137(4)
_cell_measurement_reflns_used 11879
_cell_measurement_temperature 123(2)
_cell_measurement_theta_max 37.5848
_cell_measurement_theta_min 3.2711
_cell_volume 1665.17(4)
_computing_cell_refinement 'CrysAlis PRO (Agilent, 2012)'
_computing_data_collection 'CrysAlis PRO (Agilent, 2012)'
_computing_data_reduction 'CrysAlis PRO (Agilent, 2012)'
_computing_molecular_graphics 'ORTEP-3 for Windows (Farrugia, 2012) and PLATON (Spek, 2009)'
_computing_publication_material 'SHELXL2013 (Sheldrick, 2008) and PLATON (Spek, 2009)'
_computing_structure_refinement 'SHELXL2013 (Sheldrick, 2008)'
_computing_structure_solution 'SHELXS97 (Sheldrick, 2008)'
_diffrn_ambient_temperature 123(2)
_diffrn_detector_area_resol_mean 10.5081
_diffrn_measured_fraction_theta_full 0.998
_diffrn_measured_fraction_theta_max 0.957
_diffrn_measurement_device_type 'Agilent Xcalibur Ruby Gemini'
_diffrn_measurement_method '\w scans'
_diffrn_radiation_monochromator graphite
_diffrn_radiation_source 'Enhance (Mo) X-ray Source'
_diffrn_radiation_type MoK\a
_diffrn_radiation_wavelength 0.71073
_diffrn_reflns_av_R_equivalents 0.0221
_diffrn_reflns_limit_h_max 13
_diffrn_reflns_limit_h_min -12
_diffrn_reflns_limit_k_max 11
_diffrn_reflns_limit_k_min -14
_diffrn_reflns_limit_l_max 42
_diffrn_reflns_limit_l_min -33
_diffrn_reflns_number 27185
_diffrn_reflns_theta_full 25.000
_diffrn_reflns_theta_max 37.674
_diffrn_reflns_theta_min 3.278
_exptl_absorpt_coefficient_mu 0.091
_exptl_absorpt_correction_T_max 1.00000
_exptl_absorpt_correction_T_min 0.97778
_exptl_absorpt_correction_type multi-scan
_exptl_absorpt_process_details
;
(CrysAlis PRO; Agilent, 2012)
;
_exptl_crystal_colour colourless
_exptl_crystal_density_diffrn 1.398
_exptl_crystal_density_method 'Not Measured'
_exptl_crystal_description prism
_exptl_crystal_F_000 728
_exptl_crystal_size_max 0.46
_exptl_crystal_size_mid 0.41
_exptl_crystal_size_min 0.29
_refine_diff_density_max 0.638
_refine_diff_density_min -0.311
_refine_ls_extinction_method none
_refine_ls_goodness_of_fit_ref 1.164
_refine_ls_hydrogen_treatment mixed
_refine_ls_matrix_type full
_refine_ls_number_parameters 249
_refine_ls_number_reflns 8485
_refine_ls_number_restraints 0
_refine_ls_restrained_S_all 1.164
_refine_ls_R_factor_all 0.0632
_refine_ls_R_factor_gt 0.0531
_refine_ls_shift/su_max 0.001
_refine_ls_shift/su_max_lt 0.001
_refine_ls_shift/su_mean 0.000
_refine_ls_structure_factor_coef Fsqd
_refine_ls_weighting_details 'w=1/[\s^2^(Fo^2^)+(0.0629P)^2^+0.6142P] where P=(Fo^2^+2Fc^2^)/3'
_refine_ls_weighting_scheme calc
_refine_ls_wR_factor_gt 0.1486
_refine_ls_wR_factor_ref 0.1542
_reflns_number_gt 7184
_reflns_number_total 8485
_reflns_threshold_expression I>2\s(I)
_cod_data_source_file sj5318sup1.cif
_cod_data_source_block I
_cod_original_sg_symbol_H-M 'P 21/n'
_cod_database_code 2311146

loop_
_symmetry_equiv_pos_site_id
_symmetry_equiv_pos_as_xyz
1 x,y,z
2 1/2-x,1/2+y,1/2-z
3 -x,-y,-z
4 1/2+x,1/2-y,1/2+z

loop_
_atom_site_aniso_label
_atom_site_aniso_U_11
_atom_site_aniso_U_22
_atom_site_aniso_U_33
_atom_site_aniso_U_12
_atom_site_aniso_U_13
_atom_site_aniso_U_23
O1 0.0135(2) 0.0198(3) 0.0159(3) 0.0031(2) -0.0012(2) -0.0034(2)
O2 0.0225(3) 0.0288(4) 0.0201(3) 0.0093(3) -0.0006(3) -0.0063(3)
N11 0.0131(3) 0.0170(3) 0.0161(3) 0.0010(2) -0.0014(2) -0.0017(2)
N31 0.0271(5) 0.0631(8) 0.0330(6) 0.0232(5) -0.0089(4) -0.0117(5)
C2 0.0142(3) 0.0206(4) 0.0159(3) 0.0032(3) 0.0001(3) -0.0008(3)
C3 0.0126(3) 0.0228(4) 0.0153(3) 0.0029(3) -0.0011(2) -0.0010(3)
C4 0.0117(3) 0.0198(3) 0.0145(3) -0.0008(2) 0.0000(2) -0.0004(3)
C4A 0.0113(3) 0.0179(3) 0.0155(3) -0.0007(2) -0.0001(2) -0.0016(3)
C5 0.0137(3) 0.0196(4) 0.0190(4) -0.0004(3) -0.0005(3) -0.0045(3)
C6 0.0143(3) 0.0198(4) 0.0202(4) 0.0004(3) 0.0004(3) -0.0051(3)
C6A 0.0124(3) 0.0171(3) 0.0169(3) 0.0003(2) 0.0003(2) -0.0015(3)
C6B 0.0125(3) 0.0174(3) 0.0177(3) 0.0012(3) 0.0006(3) -0.0002(3)
C7 0.0156(3) 0.0235(4) 0.0215(4) 0.0045(3) 0.0012(3) -0.0015(3)
C8 0.0152(3) 0.0269(4) 0.0254(4) 0.0054(3) 0.0002(3) 0.0007(3)
C9 0.0140(3) 0.0257(4) 0.0229(4) 0.0022(3) -0.0022(3) 0.0025(3)
C10 0.0144(3) 0.0199(4) 0.0179(4) -0.0007(3) -0.0018(3) 0.0017(3)
C10A 0.0125(3) 0.0167(3) 0.0165(3) 0.0004(2) -0.0002(2) 0.0011(3)
C11 0.0231(4) 0.0252(4) 0.0226(4) -0.0012(3) -0.0039(3) -0.0029(3)
C11A 0.0117(3) 0.0162(3) 0.0149(3) 0.0000(2) -0.0003(2) -0.0006(3)
C11B 0.0121(3) 0.0157(3) 0.0151(3) 0.0003(2) 0.0006(2) -0.0013(3)
C31 0.0183(4) 0.0356(5) 0.0200(4) 0.0082(3) -0.0028(3) -0.0046(4)
C41 0.0136(3) 0.0217(4) 0.0150(3) -0.0001(3) -0.0010(3) -0.0007(3)
C42 0.0145(3) 0.0359(5) 0.0179(4) -0.0040(3) -0.0011(3) -0.0015(3)
C43 0.0177(4) 0.0372(5) 0.0222(4) -0.0034(3) -0.0050(3) -0.0028(4)
C44 0.0261(4) 0.0281(5) 0.0180(4) 0.0025(3) -0.0055(3) -0.0032(3)
C45 0.0292(4) 0.0256(4) 0.0150(4) 0.0006(3) 0.0013(3) -0.0006(3)
C46 0.0201(4) 0.0236(4) 0.0170(4) -0.0016(3) 0.0024(3) -0.0006(3)

loop_
_atom_site_type_symbol
_atom_site_label
_atom_site_fract_x
_atom_site_fract_y
_atom_site_fract_z
_atom_site_U_iso_or_equiv
_atom_site_thermal_displace_type
_atom_site_calc_flag
_atom_site_refinement_flags
_atom_site_occupancy
O O1 1.01566(8) 0.60784(8) 0.06827(3) 0.0167(2) Uani d . 1.000
O O2 1.22719(10) 0.44963(10) 0.05318(3) 0.0242(2) Uani d . 1.000
N N11 0.66938(9) 0.73028(9) 0.03766(3) 0.0157(2) Uani d . 1.000
N N31 1.57295(15) 0.47611(18) 0.15540(5) 0.0423(4) Uani d . 1.000
C C2 1.17839(11) 0.55044(11) 0.08165(4) 0.0171(2) Uani d . 1.000
C C3 1.27720(11) 0.61006(11) 0.13093(4) 0.0172(2) Uani d . 1.000
C C4 1.21143(10) 0.71613(11) 0.16390(4) 0.0155(2) Uani d . 1.000
C C4A 1.04339(10) 0.78085(10) 0.14642(4) 0.0151(2) Uani d . 1.000
C C5 0.97078(11) 0.90356(11) 0.17439(4) 0.0177(2) Uani d . 1.000
C C6 0.80984(11) 0.96194(11) 0.15617(4) 0.0183(2) Uani d . 1.000
C C6A 0.71503(10) 0.89666(10) 0.10970(4) 0.0156(2) Uani d . 1.000
C C6B 0.54287(10) 0.92067(10) 0.08278(4) 0.0160(2) Uani d . 1.000
C C7 0.40849(12) 1.01896(12) 0.09342(4) 0.0203(2) Uani d . 1.000
C C8 0.25297(12) 1.00848(13) 0.06019(4) 0.0228(2) Uani d . 1.000
C C9 0.23100(12) 0.90200(12) 0.01695(4) 0.0213(2) Uani d . 1.000
C C10 0.36192(11) 0.80389(11) 0.00460(4) 0.0178(2) Uani d . 1.000
C C10A 0.51917(10) 0.81560(10) 0.03876(4) 0.0155(2) Uani d . 1.000
C C11 0.33434(14) 0.69327(13) -0.04214(4) 0.0243(2) Uani d . 1.000
C C11A 0.78675(10) 0.77783(10) 0.08058(4) 0.0145(2) Uani d . 1.000
C C11B 0.95174(10) 0.72217(10) 0.09862(4) 0.0144(2) Uani d . 1.000
C C31 1.44170(13) 0.53773(14) 0.14491(4) 0.0252(3) Uani d . 1.000
C C41 1.30970(11) 0.76005(11) 0.21667(4) 0.0171(2) Uani d . 1.000
C C42 1.47693(12) 0.81736(14) 0.21961(4) 0.0231(2) Uani d . 1.000
C C43 1.57064(13) 0.85772(15) 0.26898(5) 0.0265(3) Uani d . 1.000
C C44 1.49880(14) 0.83808(14) 0.31591(4) 0.0249(3) Uani d . 1.000
C C45 1.33329(14) 0.77825(13) 0.31351(4) 0.0234(2) Uani d . 1.000
C C46 1.23742(12) 0.74058(12) 0.26415(4) 0.0203(2) Uani d . 1.000
H H5 1.03437 0.94587 0.20613 0.0213 Uiso calc R 1.000
H H6 0.76336 1.04525 0.17474 0.0220 Uiso calc R 1.000
H H7 0.42394 1.09075 0.12266 0.0244 Uiso calc R 1.000
H H8 0.16011 1.07380 0.06663 0.0273 Uiso calc R 1.000
H H9 0.12208 0.89666 -0.00482 0.0256 Uiso calc R 1.000
H H11 0.689(2) 0.667(2) 0.0118(8) 0.035(5) Uiso d . 1.000
H H11A 0.22112 0.64398 -0.04383 0.0365 Uiso calc R 1.000
H H11B 0.42344 0.61199 -0.03771 0.0365 Uiso calc R 1.000
H H11C 0.34041 0.75140 -0.07550 0.0365 Uiso calc R 1.000
H H42 1.52737 0.82897 0.18763 0.0277 Uiso calc R 1.000
H H43 1.68358 0.89864 0.27051 0.0318 Uiso calc R 1.000
H H44 1.56251 0.86544 0.34963 0.0299 Uiso calc R 1.000
H H45 1.28523 0.76294 0.34576 0.0282 Uiso calc R 1.000
H H46 1.12358 0.70188 0.26270 0.0243 Uiso calc R 1.000

loop_
_atom_type_symbol
_atom_type_description
_atom_type_scat_dispersion_real
_atom_type_scat_dispersion_imag
_atom_type_scat_source
C C 0.0033 0.0016 ' International Tables Vol C Tables 4.2.6.8 and 6.1.1.4'
H H 0.0000 0.0000 ' International Tables Vol C Tables 4.2.6.8 and 6.1.1.4'
N N 0.0061 0.0033 ' International Tables Vol C Tables 4.2.6.8 and 6.1.1.4'
O O 0.0106 0.0060 ' International Tables Vol C Tables 4.2.6.8 and 6.1.1.4'

loop_
_geom_angle_atom_site_label_1
_geom_angle_atom_site_label_2
_geom_angle_atom_site_label_3
_geom_angle
_geom_angle_publ_flag
C2 O1 C11B 121.34(8) no
C10A N11 C11A 107.95(7) no
C11A N11 H11 126.4(11) no
C10A N11 H11 125.2(11) no
O1 C2 C3 116.93(8) no
O2 C2 C3 124.88(9) no
O1 C2 O2 118.12(9) no
C4 C3 C31 122.63(9) no
C2 C3 C4 122.66(8) no
C2 C3 C31 114.44(8) no
C4A C4 C41 120.97(8) no
C3 C4 C4A 118.33(9) no
C3 C4 C41 120.69(8) no
C4 C4A C5 123.02(9) no
C4 C4A C11B 117.56(8) no
C5 C4A C11B 119.39(8) no
C4A C5 C6 121.03(9) no
C5 C6 C6A 119.17(8) no
C6B C6A C11A 106.06(8) no
C6 C6A C6B 133.32(8) no
C6 C6A C11A 120.59(8) no
C6A C6B C10A 106.77(7) no
C6A C6B C7 132.76(9) no
C7 C6B C10A 120.45(8) no
C6B C7 C8 118.20(9) no
C7 C8 C9 120.61(9) no
C8 C9 C10 122.95(9) no
C9 C10 C11 121.45(9) no
C10A C10 C11 122.73(8) no
C9 C10 C10A 115.82(9) no
C6B C10A C10 121.97(8) no
N11 C10A C6B 109.13(7) no
N11 C10A C10 128.88(8) no
C6A C11A C11B 119.77(9) no
N11 C11A C11B 130.08(8) no
N11 C11A C6A 110.08(7) no
O1 C11B C11A 117.18(8) no
O1 C11B C4A 122.89(7) no
C4A C11B C11A 119.92(8) no
N31 C31 C3 178.26(13) no
C4 C41 C42 120.22(8) no
C42 C41 C46 119.29(9) no
C4 C41 C46 120.47(8) no
C41 C42 C43 120.64(9) no
C42 C43 C44 119.91(10) no
C43 C44 C45 119.90(10) no
C44 C45 C46 120.52(9) no
C41 C46 C45 119.72(9) no
C4A C5 H5 119.00 no
C6 C5 H5 119.00 no
C5 C6 H6 120.00 no
C6A C6 H6 120.00 no
C6B C7 H7 121.00 no
C8 C7 H7 121.00 no
C7 C8 H8 120.00 no
C9 C8 H8 120.00 no
C8 C9 H9 119.00 no
C10 C9 H9 119.00 no
C10 C11 H11A 109.00 no
C10 C11 H11B 109.00 no
C10 C11 H11C 109.00 no
H11A C11 H11B 109.00 no
H11A C11 H11C 109.00 no
H11B C11 H11C 109.00 no
C41 C42 H42 120.00 no
C43 C42 H42 120.00 no
C42 C43 H43 120.00 no
C44 C43 H43 120.00 no
C43 C44 H44 120.00 no
C45 C44 H44 120.00 no
C44 C45 H45 120.00 no
C46 C45 H45 120.00 no
C41 C46 H46 120.00 no
C45 C46 H46 120.00 no

loop_
_geom_bond_atom_site_label_1
_geom_bond_atom_site_label_2
_geom_bond_distance
_geom_bond_publ_flag
O1 C2 1.3670(11) no
O1 C11B 1.3748(11) no
O2 C2 1.2137(12) no
N11 C10A 1.3906(11) no
N11 C11A 1.3772(12) no
N31 C31 1.1548(17) no
N11 H11 0.874(18) no
C2 C3 1.4565(14) no
C3 C4 1.3748(13) no
C3 C31 1.4312(14) no
C4 C41 1.4845(14) no
C4 C4A 1.4420(12) no
C4A C5 1.4230(13) no
C4A C11B 1.4020(13) no
C5 C6 1.3767(13) no
C6 C6A 1.4074(14) no
C6A C6B 1.4400(12) no
C6A C11A 1.4120(12) no
C6B C10A 1.4139(13) no
C6B C7 1.4032(13) no
C7 C8 1.3828(14) no
C8 C9 1.4064(14) no
C9 C10 1.3946(13) no
C10 C10A 1.4056(13) no
C10 C11 1.4967(14) no
C11A C11B 1.3956(12) no
C41 C46 1.4016(14) no
C41 C42 1.3952(13) no
C42 C43 1.3929(16) no
C43 C44 1.3874(16) no
C44 C45 1.3914(16) no
C45 C46 1.3942(14) no
C5 H5 0.9500 no
C6 H6 0.9500 no
C7 H7 0.9500 no
C8 H8 0.9500 no
C9 H9 0.9500 no
C11 H11A 0.9800 no
C11 H11B 0.9800 no
C11 H11C 0.9800 no
C42 H42 0.9500 no
C43 H43 0.9500 no
C44 H44 0.9500 no
C45 H45 0.9500 no
C46 H46 0.9500 no

loop_
_geom_hbond_atom_site_label_D
_geom_hbond_atom_site_label_H
_geom_hbond_atom_site_label_A
_geom_hbond_site_symmetry_A
_geom_hbond_distance_DH
_geom_hbond_distance_HA
_geom_hbond_distance_DA
_geom_hbond_angle_DHA
_geom_hbond_publ_flag
N11 H11 O2 3_765 0.874(18) 2.095(19) 2.9561(11) 168.2(15) yes
C43 H43 N31 2_855 0.95 2.56 3.3130(17) 136 yes

loop_
_geom_torsion_atom_site_label_1
_geom_torsion_atom_site_label_2
_geom_torsion_atom_site_label_3
_geom_torsion_atom_site_label_4
_geom_torsion
_geom_torsion_publ_flag
C11B O1 C2 O2 -179.96(9) no
C11B O1 C2 C3 3.08(12) no
C2 O1 C11B C4A -3.74(13) no
C2 O1 C11B C11A 177.50(8) no
C11A N11 C10A C6B 0.83(10) no
C11A N11 C10A C10 -177.20(9) no
C10A N11 C11A C6A -0.91(10) no
C10A N11 C11A C11B 176.08(9) no
O1 C2 C3 C4 1.63(14) no
O1 C2 C3 C31 175.76(8) no
O2 C2 C3 C4 -175.11(10) no
O2 C2 C3 C31 -0.98(14) no
C2 C3 C4 C4A -5.55(14) no
C2 C3 C4 C41 173.15(9) no
C31 C3 C4 C4A -179.20(9) no
C31 C3 C4 C41 -0.50(14) no
C3 C4 C4A C5 -173.02(9) no
C3 C4 C4A C11B 4.82(13) no
C41 C4 C4A C5 8.28(14) no
C41 C4 C4A C11B -173.88(8) no
C3 C4 C41 C42 54.88(13) no
C3 C4 C41 C46 -123.43(10) no
C4A C4 C41 C42 -126.45(10) no
C4A C4 C41 C46 55.24(13) no
C4 C4A C5 C6 179.91(9) no
C11B C4A C5 C6 2.10(14) no
C4 C4A C11B O1 -0.34(13) no
C4 C4A C11B C11A 178.38(8) no
C5 C4A C11B O1 177.59(8) no
C5 C4A C11B C11A -3.69(13) no
C4A C5 C6 C6A 1.22(14) no
C5 C6 C6A C6B 174.51(10) no
C5 C6 C6A C11A -2.95(14) no
C6 C6A C6B C7 0.35(18) no
C6 C6A C6B C10A -177.82(10) no
C11A C6A C6B C7 178.07(10) no
C11A C6A C6B C10A -0.10(10) no
C6 C6A C11A N11 178.70(8) no
C6 C6A C11A C11B 1.36(13) no
C6B C6A C11A N11 0.62(10) no
C6B C6A C11A C11B -176.72(8) no
C6A C6B C7 C8 -177.19(10) no
C10A C6B C7 C8 0.78(14) no
C6A C6B C10A N11 -0.45(10) no
C6A C6B C10A C10 177.75(8) no
C7 C6B C10A N11 -178.89(8) no
C7 C6B C10A C10 -0.70(14) no
C6B C7 C8 C9 -0.04(15) no
C7 C8 C9 C10 -0.85(16) no
C8 C9 C10 C10A 0.92(14) no
C8 C9 C10 C11 -179.30(10) no
C9 C10 C10A N11 177.66(9) no
C9 C10 C10A C6B -0.15(13) no
C11 C10 C10A N11 -2.12(15) no
C11 C10 C10A C6B -179.93(9) no
N11 C11A C11B O1 4.06(14) no
N11 C11A C11B C4A -174.74(9) no
C6A C11A C11B O1 -179.21(8) no
C6A C11A C11B C4A 2.00(13) no
C4 C41 C42 C43 -179.49(10) no
C46 C41 C42 C43 -1.16(16) no
C4 C41 C46 C45 178.19(9) no
C42 C41 C46 C45 -0.14(15) no
C41 C42 C43 C44 1.27(18) no
C42 C43 C44 C45 -0.06(19) no
C43 C44 C45 C46 -1.25(17) no
C44 C45 C46 C41 1.34(16) no
